data_4349198
loop_
_publ_author_name
'Loera Fernandez, Ismael I.'
'Donaldson, Samantha L.'
'Schipper, Desmond E.'
'Andleeb, Sohaila'
'Whitmire, Kenton H.'

_publ_section_title
;
 Anionic Bismuth-Oxido Carboxylate Clusters with Transition Metal
 Countercations.
;
_journal_issue 21
_journal_name_full 'Inorganic chemistry'
_journal_page_first 11560
_journal_page_last 11569
_journal_paper_doi 10.1021/acs.inorgchem.6b02092
_journal_volume 55
_journal_year 2016
_chemical_formula_sum 'C14 H22 Bi Co N8 O22'
_chemical_formula_weight 922.30
_space_group_crystal_system monoclinic
_space_group_IT_number 15
_space_group_name_Hall '-C 2yc'
_space_group_name_H-M_alt 'C 1 2/c 1'
_atom_sites_solution_hydrogens geom
_audit_creation_method SHELXL-2013
_cell_angle_alpha 90
_cell_angle_beta 114.020(4)
_cell_angle_gamma 90
_cell_formula_units_Z 4
_cell_length_a 18.840(7)
_cell_length_b 8.964(3)
_cell_length_c 19.456(7)
_cell_measurement_reflns_used 4661
_cell_measurement_temperature 178
_cell_measurement_theta_max 31.8
_cell_measurement_theta_min 2.2
_cell_volume 3001.2(19)
_computing_structure_refinement 'SHELXL-2013 (Sheldrick, 2013)'
_diffrn_ambient_temperature 178
_diffrn_detector CCD
_diffrn_detector_area_resol_mean 13.6612
_diffrn_measured_fraction_theta_full 0.995
_diffrn_measured_fraction_theta_max 0.935
_diffrn_measurement_device
;
SCXMini: Fixed Chi 2 circle
;
_diffrn_measurement_device_type
;
Rigaku Mercury2 (2x2 bin mode)
;
_diffrn_measurement_method 'profile data from \w-scans'
_diffrn_measurement_specimen_support Fiber
_diffrn_radiation_monochromator 'Graphite Monochromator'
_diffrn_radiation_type MoK\a
_diffrn_radiation_wavelength 0.71073
_diffrn_reflns_av_R_equivalents 0.0363
_diffrn_reflns_av_unetI/netI 0.0356
_diffrn_reflns_Laue_measured_fraction_full 0.995
_diffrn_reflns_Laue_measured_fraction_max 0.935
_diffrn_reflns_limit_h_max 28
_diffrn_reflns_limit_h_min -28
_diffrn_reflns_limit_k_max 13
_diffrn_reflns_limit_k_min -13
_diffrn_reflns_limit_l_max 28
_diffrn_reflns_limit_l_min -28
_diffrn_reflns_number 18622
_diffrn_reflns_point_group_measured_fraction_full 0.995
_diffrn_reflns_point_group_measured_fraction_max 0.935
_diffrn_reflns_theta_full 25.242
_diffrn_reflns_theta_max 31.928
_diffrn_reflns_theta_min 2.538
_diffrn_source 'Sealed Tube'
_exptl_absorpt_coefficient_mu 6.507
_exptl_absorpt_correction_T_max 1.000
_exptl_absorpt_correction_T_min 0.528
_exptl_absorpt_correction_type multi-scan
_exptl_absorpt_process_details 'SADABS (Sheldrick, 1996)'
_exptl_crystal_colour Yellow
_exptl_crystal_density_diffrn 2.063
_exptl_crystal_description Blocks
_exptl_crystal_F_000 1808
_exptl_crystal_size_max 0.200
_exptl_crystal_size_mid 0.040
_exptl_crystal_size_min 0.040
_refine_diff_density_max 2.216
_refine_diff_density_min -2.189
_refine_diff_density_rms 0.148
_refine_ls_extinction_method none
_refine_ls_goodness_of_fit_ref 1.094
_refine_ls_hydrogen_treatment constr
_refine_ls_matrix_type full
_refine_ls_number_parameters 210
_refine_ls_number_reflns 4856
_refine_ls_number_restraints 0
_refine_ls_restrained_S_all 1.094
_refine_ls_R_factor_all 0.0489
_refine_ls_R_factor_gt 0.0386
_refine_ls_shift/su_max 0.002
_refine_ls_shift/su_mean 0.000
_refine_ls_structure_factor_coef Fsqd
_refine_ls_weighting_details
;
 w=1/[\s^2^(Fo^2^)+(0.0419P)^2^+12.0242P]
 where P=(Fo^2^+2Fc^2^)/3
;
_refine_ls_weighting_scheme calc
_refine_ls_wR_factor_gt 0.0871
_refine_ls_wR_factor_ref 0.0983
_reflns_Friedel_coverage 0.000
_reflns_number_gt 4201
_reflns_number_total 4856
_reflns_threshold_expression 'I > 2\s(I)'
_cod_data_source_file ic6b02092_si_002.cif
_cod_data_source_block Co(tripod)_Bi(NO3)3
_cod_depositor_comments
;
The following automatic conversions were performed:

data item '_exptl_absorpt_correction_type' value 'Multi-scan' was
changed to 'multi-scan' in accordance with the
/home/saulius/struct/COD-crude-data/automatic-downloads/DataCite-retrospective/ACS/depositions/lib/dictionaries/cif_core.dic
dictionary named 'cif_core.dic' version 2.4.2 last updated on
2011-04-26.

Automatic conversion script
Id: cif_fix_values 6909 2019-04-08 15:41:33Z antanas 
;
_cod_original_sg_symbol_H-M 'C 2/c'
_cod_database_code 4349198
_shelx_space_group_comment
;
The symmetry employed for this shelxl refinement is uniquely defined
by the following loop, which should always be used as a source of
symmetry information in preference to the above space-group names.
They are only intended as comments.
;
_shelx_estimated_absorpt_t_min 0.356
_shelx_estimated_absorpt_t_max 0.781
_shelxl_version_number 2013-2

loop_
_space_group_symop_operation_xyz
'x, y, z'
'-x, y, -z+1/2'
'x+1/2, y+1/2, z'
'-x+1/2, y+1/2, -z+1/2'
'-x, -y, -z'
'x, -y, z-1/2'
'-x+1/2, -y+1/2, -z'
'x+1/2, -y+1/2, z-1/2'

loop_
_atom_site_label
_atom_site_type_symbol
_atom_site_fract_x
_atom_site_fract_y
_atom_site_fract_z
_atom_site_U_iso_or_equiv
_atom_site_adp_type
_atom_site_occupancy
_atom_site_site_symmetry_order
_atom_site_calc_flag
_atom_site_refinement_flags_posn
_atom_site_refinement_flags_adp
_atom_site_refinement_flags_occupancy
Bi1 Bi 0.5000 1.37083(2) 0.2500 0.03378(8) Uani 1 2 d S T P
Co1 Co 0.5000 1.0000 0.0000 0.02717(14) Uani 1 2 d S . P
C1 C 0.6154(2) 0.7813(5) 0.0570(2) 0.0333(8) Uani 1 1 d . . .
C2 C 0.6591(2) 1.0436(5) 0.0774(2) 0.0341(8) Uani 1 1 d . . .
C3 C 0.5903(2) 0.9288(5) 0.1504(2) 0.0339(8) Uani 1 1 d . . .
C4 C 0.6499(2) 0.9015(5) 0.1166(2) 0.0342(8) Uani 1 1 d . . .
H4A H 0.6999 0.8695 0.1554 0.041 Uiso 1 1 calc R U .
C5 C 0.6123(3) 0.8976(5) 0.2315(2) 0.0410(9) Uani 1 1 d . . .
H5A H 0.5694 0.9205 0.2442 0.061 Uiso 1 1 calc R U .
H5B H 0.6562 0.9581 0.2612 0.061 Uiso 1 1 calc R U .
H5C H 0.6257 0.7941 0.2414 0.061 Uiso 1 1 calc R U .
C6 C 0.7380(3) 1.1083(6) 0.0985(3) 0.0480(11) Uani 1 1 d . . .
H6A H 0.7342 1.1965 0.0692 0.072 Uiso 1 1 calc R U .
H6B H 0.7707 1.0366 0.0888 0.072 Uiso 1 1 calc R U .
H6C H 0.7599 1.1334 0.1510 0.072 Uiso 1 1 calc R U .
C7 C 0.6573(3) 0.6376(5) 0.0666(3) 0.0461(11) Uani 1 1 d . . .
H7A H 0.6292 0.5733 0.0249 0.069 Uiso 1 1 calc R U .
H7B H 0.6615 0.5909 0.1125 0.069 Uiso 1 1 calc R U .
H7C H 0.7084 0.6555 0.0686 0.069 Uiso 1 1 calc R U .
N11 N 0.6396(2) 1.3700(4) 0.2145(2) 0.0417(9) Uani 1 1 d . . .
N21 N 0.3741(2) 1.1731(5) 0.1286(2) 0.0389(8) Uani 1 1 d . . .
N31 N 0.4527(3) 1.5668(5) 0.1092(3) 0.0509(10) Uani 1 1 d . . .
O1 O 0.55098(19) 0.8127(4) 0.00280(19) 0.0393(7) Uani 0.6667 1 d . . P
N1 N 0.55098(19) 0.8127(4) 0.00280(19) 0.0393(7) Uani 0.3333 1 d . . P
H1 H 0.5300 0.7494 -0.0330 0.047 Uiso 0.3333 1 calc R U P
O2 O 0.59785(19) 1.0960(4) 0.0273(2) 0.0401(7) Uani 0.6667 1 d . . P
N2 N 0.59785(19) 1.0960(4) 0.0273(2) 0.0401(7) Uani 0.3333 1 d . . P
H2 H 0.6003 1.1772 0.0049 0.048 Uiso 0.3333 1 calc R U P
O3 O 0.52405(19) 0.9727(4) 0.10460(18) 0.0383(7) Uani 0.6667 1 d . . P
N3 N 0.52405(19) 0.9727(4) 0.10460(18) 0.0383(7) Uani 0.3333 1 d . . P
H3 H 0.4889 0.9907 0.1210 0.046 Uiso 0.3333 1 calc R U P
O11 O 0.6203(2) 1.4896(4) 0.2354(2) 0.0509(8) Uani 1 1 d . . .
O12 O 0.59649(18) 1.2568(4) 0.2062(2) 0.0434(7) Uani 1 1 d . . .
O13 O 0.6988(2) 1.3618(5) 0.2031(3) 0.0706(13) Uani 1 1 d . . .
O21 O 0.44529(17) 1.1524(3) 0.17429(18) 0.0362(6) Uani 1 1 d . . .
O22 O 0.3428(2) 1.2922(5) 0.1326(2) 0.0593(10) Uani 1 1 d . . .
O23 O 0.3414(2) 1.0758(5) 0.0827(2) 0.0582(10) Uani 1 1 d . . .
O31 O 0.4726(2) 1.4298(4) 0.1130(2) 0.0551(9) Uani 1 1 d . . .
O32 O 0.4510(3) 1.6269(4) 0.1652(3) 0.0660(12) Uani 1 1 d . . .
O33 O 0.4372(4) 1.6318(4) 0.0491(3) 0.0831(17) Uani 1 1 d . . .

loop_
_atom_site_aniso_label
_atom_site_aniso_U_11
_atom_site_aniso_U_22
_atom_site_aniso_U_33
_atom_site_aniso_U_23
_atom_site_aniso_U_13
_atom_site_aniso_U_12
Bi1 0.03902(13) 0.02779(11) 0.03348(12) 0.000 0.01367(9) 0.000
Co1 0.0271(3) 0.0254(3) 0.0287(3) 0.0021(3) 0.0110(3) 0.0022(2)
C1 0.0307(18) 0.0329(19) 0.037(2) 0.0059(15) 0.0150(16) 0.0059(15)
C2 0.0312(18) 0.035(2) 0.0335(19) -0.0008(16) 0.0108(15) 0.0003(15)
C3 0.0344(19) 0.0318(18) 0.0333(19) 0.0004(15) 0.0115(16) 0.0037(15)
C4 0.0304(18) 0.0334(19) 0.035(2) 0.0036(16) 0.0098(15) 0.0019(15)
C5 0.046(2) 0.044(2) 0.031(2) 0.0051(17) 0.0138(18) 0.0080(19)
C6 0.035(2) 0.048(3) 0.057(3) 0.002(2) 0.014(2) -0.0038(19)
C7 0.045(2) 0.037(2) 0.051(3) 0.0053(19) 0.014(2) 0.0135(18)
N11 0.0357(18) 0.045(2) 0.044(2) 0.0035(16) 0.0153(16) -0.0064(15)
N21 0.0343(17) 0.0427(19) 0.0399(19) -0.0043(16) 0.0152(15) 0.0005(15)
N31 0.057(2) 0.040(2) 0.050(2) 0.0127(18) 0.015(2) -0.0091(19)
O1 0.0407(17) 0.0353(16) 0.0443(18) 0.0031(14) 0.0197(14) 0.0034(13)
N1 0.0407(17) 0.0353(16) 0.0443(18) 0.0031(14) 0.0197(14) 0.0034(13)
O2 0.0387(17) 0.0392(16) 0.0416(17) 0.0023(14) 0.0154(14) 0.0007(13)
N2 0.0387(17) 0.0392(16) 0.0416(17) 0.0023(14) 0.0154(14) 0.0007(13)
O3 0.0430(17) 0.0345(16) 0.0378(16) 0.0016(13) 0.0169(14) 0.0025(13)
N3 0.0430(17) 0.0345(16) 0.0378(16) 0.0016(13) 0.0169(14) 0.0025(13)
O11 0.052(2) 0.0377(17) 0.058(2) -0.0048(15) 0.0171(17) -0.0085(15)
O12 0.0432(16) 0.0345(15) 0.0558(19) -0.0025(14) 0.0235(15) -0.0051(13)
O13 0.041(2) 0.087(3) 0.092(3) 0.015(2) 0.035(2) -0.0012(18)
O21 0.0299(14) 0.0359(15) 0.0414(16) -0.0042(12) 0.0132(12) -0.0012(11)
O22 0.057(2) 0.056(2) 0.056(2) -0.0030(18) 0.0137(18) 0.0223(18)
O23 0.0444(19) 0.073(3) 0.056(2) -0.031(2) 0.0189(17) -0.0156(18)
O31 0.073(2) 0.0379(18) 0.0410(18) 0.0038(14) 0.0094(17) -0.0054(17)
O32 0.085(3) 0.054(3) 0.065(3) 0.0041(18) 0.036(2) 0.015(2)
O33 0.130(5) 0.047(2) 0.059(3) 0.0231(19) 0.025(3) -0.005(2)

loop_
_atom_type_symbol
_atom_type_description
_atom_type_scat_dispersion_real
_atom_type_scat_dispersion_imag
_atom_type_scat_source
C C 0.0033 0.0016 'International Tables Vol C Tables 4.2.6.8 and 6.1.1.4'
H H 0.0000 0.0000 'International Tables Vol C Tables 4.2.6.8 and 6.1.1.4'
N N 0.0061 0.0033 'International Tables Vol C Tables 4.2.6.8 and 6.1.1.4'
O O 0.0106 0.0060 'International Tables Vol C Tables 4.2.6.8 and 6.1.1.4'
Co Co 0.3494 0.9721 'International Tables Vol C Tables 4.2.6.8 and 6.1.1.4'
Bi Bi -4.1077 10.2566 'International Tables Vol C Tables 4.2.6.8 and 6.1.1.4'

loop_
_geom_angle_atom_site_label_1
_geom_angle_atom_site_label_2
_geom_angle_atom_site_label_3
_geom_angle
_geom_angle_site_symmetry_1
_geom_angle_site_symmetry_3
O21 Bi1 O21 71.63(15) . 2_655
O21 Bi1 O12 71.92(11) . 2_655
O21 Bi1 O12 69.63(10) 2_655 2_655
O21 Bi1 O12 69.63(10) . .
O21 Bi1 O12 71.92(11) 2_655 .
O12 Bi1 O12 132.09(15) 2_655 .
O21 Bi1 O31 71.14(11) . .
O21 Bi1 O31 131.23(12) 2_655 .
O12 Bi1 O31 124.75(12) 2_655 .
O12 Bi1 O31 66.31(12) . .
O21 Bi1 O31 131.23(12) . 2_655
O21 Bi1 O31 71.14(11) 2_655 2_655
O12 Bi1 O31 66.30(13) 2_655 2_655
O12 Bi1 O31 124.75(12) . 2_655
O31 Bi1 O31 156.10(17) . 2_655
O21 Bi1 O11 102.83(11) . 2_655
O21 Bi1 O11 115.87(11) 2_655 2_655
O12 Bi1 O11 49.69(11) 2_655 2_655
O12 Bi1 O11 167.60(11) . 2_655
O31 Bi1 O11 102.25(13) . 2_655
O31 Bi1 O11 67.65(12) 2_655 2_655
O21 Bi1 O11 115.87(11) . .
O21 Bi1 O11 102.83(11) 2_655 .
O12 Bi1 O11 167.60(11) 2_655 .
O12 Bi1 O11 49.69(11) . .
O31 Bi1 O11 67.65(12) . .
O31 Bi1 O11 102.25(13) 2_655 .
O11 Bi1 O11 132.09(16) 2_655 .
O21 Bi1 O32 110.74(13) . .
O21 Bi1 O32 174.82(13) 2_655 .
O12 Bi1 O32 115.37(13) 2_655 .
O12 Bi1 O32 104.33(13) . .
O31 Bi1 O32 47.73(13) . .
O31 Bi1 O32 109.14(13) 2_655 .
O11 Bi1 O32 68.47(13) 2_655 .
O11 Bi1 O32 72.00(14) . .
O21 Bi1 O32 174.82(13) . 2_655
O21 Bi1 O32 110.74(14) 2_655 2_655
O12 Bi1 O32 104.33(13) 2_655 2_655
O12 Bi1 O32 115.37(13) . 2_655
O31 Bi1 O32 109.14(13) . 2_655
O31 Bi1 O32 47.73(13) 2_655 2_655
O11 Bi1 O32 72.00(14) 2_655 2_655
O11 Bi1 O32 68.47(13) . 2_655
O32 Bi1 O32 67.3(2) . 2_655
O2 Co1 N2 180.0 . 5_675
O2 Co1 O2 180.0 . 5_675
N2 Co1 O2 0.0(2) 5_675 5_675
O2 Co1 N3 91.28(14) . 5_675
N2 Co1 N3 88.72(14) 5_675 5_675
O2 Co1 N3 88.72(14) 5_675 5_675
O2 Co1 O3 91.28(14) . 5_675
N2 Co1 O3 88.72(14) 5_675 5_675
O2 Co1 O3 88.72(14) 5_675 5_675
N3 Co1 O3 0.00(19) 5_675 5_675
O2 Co1 O3 88.72(14) . .
N2 Co1 O3 91.28(14) 5_675 .
O2 Co1 O3 91.28(14) 5_675 .
N3 Co1 O3 180.0 5_675 .
O3 Co1 O3 180.0 5_675 .
O2 Co1 O1 91.67(14) . 5_675
N2 Co1 O1 88.33(14) 5_675 5_675
O2 Co1 O1 88.33(14) 5_675 5_675
N3 Co1 O1 87.64(14) 5_675 5_675
O3 Co1 O1 87.64(14) 5_675 5_675
O3 Co1 O1 92.36(14) . 5_675
O2 Co1 N1 91.67(14) . 5_675
N2 Co1 N1 88.33(14) 5_675 5_675
O2 Co1 N1 88.33(14) 5_675 5_675
N3 Co1 N1 87.64(14) 5_675 5_675
O3 Co1 N1 87.64(14) 5_675 5_675
O3 Co1 N1 92.36(14) . 5_675
O1 Co1 N1 0.0(2) 5_675 5_675
O2 Co1 O1 88.33(14) . .
N2 Co1 O1 91.67(14) 5_675 .
O2 Co1 O1 91.67(14) 5_675 .
N3 Co1 O1 92.36(14) 5_675 .
O3 Co1 O1 92.36(14) 5_675 .
O3 Co1 O1 87.64(14) . .
O1 Co1 O1 180.0 5_675 .
N1 Co1 O1 180.0 5_675 .
O1 C1 C7 125.1(4) . .
O1 C1 C4 116.3(4) . .
C7 C1 C4 118.6(4) . .
O2 C2 C6 124.4(4) . .
O2 C2 C4 116.2(4) . .
C6 C2 C4 119.4(4) . .
O3 C3 C5 125.1(4) . .
O3 C3 C4 115.7(4) . .
C5 C3 C4 119.2(4) . .
C1 C4 C2 108.0(3) . .
C1 C4 C3 106.2(3) . .
C2 C4 C3 109.4(3) . .
C1 C4 H4A 111.0 . .
C2 C4 H4A 111.0 . .
C3 C4 H4A 111.0 . .
C3 C5 H5A 109.5 . .
C3 C5 H5B 109.5 . .
H5A C5 H5B 109.5 . .
C3 C5 H5C 109.5 . .
H5A C5 H5C 109.5 . .
H5B C5 H5C 109.5 . .
C2 C6 H6A 109.5 . .
C2 C6 H6B 109.5 . .
H6A C6 H6B 109.5 . .
C2 C6 H6C 109.5 . .
H6A C6 H6C 109.5 . .
H6B C6 H6C 109.5 . .
C1 C7 H7A 109.5 . .
C1 C7 H7B 109.5 . .
H7A C7 H7B 109.5 . .
C1 C7 H7C 109.5 . .
H7A C7 H7C 109.5 . .
H7B C7 H7C 109.5 . .
O13 N11 O11 121.1(4) . .
O13 N11 O12 120.8(4) . .
O11 N11 O12 118.1(4) . .
O23 N21 O22 123.4(4) . .
O23 N21 O21 118.5(4) . .
O22 N21 O21 118.1(4) . .
O33 N31 O32 123.6(5) . .
O33 N31 O31 117.6(5) . .
O32 N31 O31 118.8(4) . .
C1 O1 Co1 120.8(3) . .
C2 O2 Co1 121.7(3) . .
C3 O3 Co1 121.8(3) . .
N11 O11 Bi1 93.8(3) . .
N11 O12 Bi1 98.4(3) . .
N21 O21 Bi1 111.8(2) . .
N31 O31 Bi1 101.0(3) . .
N31 O32 Bi1 92.5(3) . .

loop_
_geom_bond_atom_site_label_1
_geom_bond_atom_site_label_2
_geom_bond_distance
_geom_bond_site_symmetry_2
Bi1 O21 2.414(3) .
Bi1 O21 2.415(3) 2_655
Bi1 O12 2.518(3) 2_655
Bi1 O12 2.518(3) .
Bi1 O31 2.555(4) .
Bi1 O31 2.555(4) 2_655
Bi1 O11 2.622(4) 2_655
Bi1 O11 2.622(4) .
Bi1 O32 2.757(4) .
Bi1 O32 2.757(4) 2_655
Co1 O2 1.904(3) .
Co1 N2 1.904(3) 5_675
Co1 O2 1.904(3) 5_675
Co1 N3 1.912(3) 5_675
Co1 O3 1.912(3) 5_675
Co1 O3 1.912(3) .
Co1 O1 1.924(3) 5_675
Co1 N1 1.924(3) 5_675
Co1 O1 1.924(3) .
C1 O1 1.274(5) .
C1 C7 1.483(6) .
C1 C4 1.521(6) .
C2 O2 1.260(5) .
C2 C6 1.488(6) .
C2 C4 1.530(6) .
C3 O3 1.265(5) .
C3 C5 1.485(6) .
C3 C4 1.534(6) .
C4 H4A 0.9800 .
C5 H5A 0.9600 .
C5 H5B 0.9600 .
C5 H5C 0.9600 .
C6 H6A 0.9600 .
C6 H6B 0.9600 .
C6 H6C 0.9600 .
C7 H7A 0.9600 .
C7 H7B 0.9600 .
C7 H7C 0.9600 .
N11 O13 1.225(6) .
N11 O11 1.252(5) .
N11 O12 1.269(5) .
N21 O23 1.221(5) .
N21 O22 1.237(5) .
N21 O21 1.286(5) .
N31 O33 1.229(6) .
N31 O32 1.229(6) .
N31 O31 1.277(6) .
